data_4327980
loop_
_publ_author_name
'Michael I. Webb'
'Ryan A. Chard'
'Yaser M. Al-Jobory'
'Michael R. Jones'
'Edwin W. Y. Wong'
'Charles J. Walsby'

_publ_contact_author_address
; 
Walsby, Charles J.
Department of Chemistry
Simon Fraser University
Burnaby, British Columbia
Canada         V5A 1S6
;
_publ_contact_author_email cwalsby@sfu.ca
_publ_contact_author_fax +1-778-782-3765
_publ_contact_author_name 'Charles J. Walsby'
_publ_contact_author_phone +1-778-782-4607
_publ_section_title
;
 Pyridine Analogues of the Antimetastatic Ru(III) Complex NAMI-A Targeting
 Non-Covalent Interactions with Albumin
;
_journal_name_full 'Inorganic Chemistry'
_journal_page_first 954
_journal_page_last 966
_journal_paper_doi 10.1021/ic202029e
_journal_volume 51
_journal_year 2012
_chemical_formula_moiety 'C56 H74 Cl8 N2 Na2 O10 Ru2 S2'
_chemical_formula_sum 'C56 H74 Cl8 N2 Na2 O10 Ru2 S2'
_chemical_formula_weight 1531.08
_chemical_name_systematic ?
_space_group_IT_number 2
_symmetry_cell_setting triclinic
_symmetry_space_group_name_Hall '-P 1'
_symmetry_space_group_name_H-M 'P -1'
_atom_sites_solution_hydrogens geom
_atom_sites_solution_primary direct
_cell_angle_alpha 93.0750(10)
_cell_angle_beta 109.88
_cell_angle_gamma 116.24
_cell_formula_units_Z 1
_cell_length_a 11.46790(10)
_cell_length_b 12.63260(10)
_cell_length_c 14.73150(10)
_cell_measurement_reflns_used 9923
_cell_measurement_temperature 293
_cell_measurement_theta_max 30.28
_cell_measurement_theta_min 2.17
_cell_volume 1746.71(3)
_computing_cell_refinement 'Bruker SAINT'
_computing_data_collection 'Bruker APEX2'
_computing_data_reduction 'Bruker SAINT'
_computing_structure_solution
; 
SIR92 (Altomare et al, 1994)
CRYSTALS (Watkin, 1988) 
;
_diffrn_ambient_temperature 293
_diffrn_measured_fraction_theta_full 0.996
_diffrn_measured_fraction_theta_max 0.919
_diffrn_measurement_device_type 'Bruker APEX-II CCD'
_diffrn_measurement_method '\w scans'
_diffrn_radiation_monochromator graphite
_diffrn_radiation_type MoK\a
_diffrn_radiation_wavelength 0.71073
_diffrn_reflns_av_R_equivalents 0.028
_diffrn_reflns_limit_h_max 16
_diffrn_reflns_limit_h_min -16
_diffrn_reflns_limit_k_max 16
_diffrn_reflns_limit_k_min -17
_diffrn_reflns_limit_l_max 20
_diffrn_reflns_limit_l_min -19
_diffrn_reflns_number 25791
_diffrn_reflns_theta_full 25.020
_diffrn_reflns_theta_max 30.513
_diffrn_reflns_theta_min 1.515
_exptl_absorpt_coefficient_mu 0.862
_exptl_absorpt_correction_T_max 0.7461
_exptl_absorpt_correction_T_min 0.6508
_exptl_absorpt_correction_type multi-scan
_exptl_crystal_colour orange-yellow
_exptl_crystal_density_diffrn 1.455
_exptl_crystal_description 'Rectangular prism'
_exptl_crystal_F_000 782
_exptl_crystal_size_max 0.3
_exptl_crystal_size_mid 0.095
_exptl_crystal_size_min 0.045
_refine_diff_density_max 1.32
_refine_diff_density_min -1.01
_refine_ls_extinction_method none
_refine_ls_goodness_of_fit_ref 1.0196
_refine_ls_hydrogen_treatment none
_refine_ls_matrix_type full
_refine_ls_number_parameters 330
_refine_ls_number_reflns 5972
_refine_ls_number_restraints 18
_refine_ls_R_factor_all 0.0857
_refine_ls_R_factor_gt 0.0517
_refine_ls_shift/su_max 0.00585831
_refine_ls_structure_factor_coef F
_refine_ls_weighting_details
;
 Method= Modified Sheldrick 
 w=1/[\s^2^(F) + ( 0.00P)^2^ + 0.08P] 
 ,where P=(max(Fo,0) + 2Fc)/3 
;
_refine_ls_weighting_scheme calc
_refine_ls_wR_factor_all 0.1132
_refine_ls_wR_factor_gt 0.0657
_refine_ls_wR_factor_ref 0.0637
_reflns_limit_h_max 15
_reflns_limit_h_min -16
_reflns_limit_k_max 17
_reflns_limit_k_min -16
_reflns_limit_l_max 20
_reflns_limit_l_min 0
_reflns_number_gt 6222
_reflns_number_total 9802
_reflns_threshold_expression I>2.0\s(I)
_oxford_diffrn_Wilson_B_factor 2.79
_oxford_diffrn_Wilson_scale 65.86
_oxford_refine_ls_r_factor_ref 0.0497
_oxford_refine_ls_scale 0.1337(2)
_oxford_reflns_number_all 9802
_oxford_reflns_threshold_expression_ref I>2.5\s(I)
_cod_data_source_file ic202029e_si_002_1.cif
_cod_data_source_block 4b
_cod_depositor_comments
;

2024-02-02
Z value and formula fixed to values more according to usual
chemical conventions.                 miguel
;
_cod_original_formula_weight 765.54
_cod_original_formula_moiety 'C28 H37 Cl4 N1 Na1 O5 Ru1 S1'
_cod_original_formula_units_Z 2
_cod_original_cell_volume 1746.81(3)
_cod_original_sg_symbol_H-M 'P -1 '
_cod_original_formula_sum 'C28 H37 Cl4 N1 Na1 O5 Ru1 S1'
_cod_database_code 4327980

loop_
_symmetry_equiv_pos_as_xyz
x,y,z
-x,-y,-z

loop_
_atom_site_label
_atom_site_type_symbol
_atom_site_fract_x
_atom_site_fract_y
_atom_site_fract_z
_atom_site_U_iso_or_equiv
_atom_site_occupancy
_atom_site_adp_type
_atom_site_refinement_flags_posn
_atom_site_refinement_flags_occupancy
_atom_site_disorder_group
Ru1 Ru 0.18064(4) 0.45294(3) 0.80959(3) 0.0328 1.0000 Uani . . .
Cl1 Cl 0.08303(14) 0.58132(11) 0.75852(9) 0.0454 1.0000 Uani . . .
Cl2 Cl -0.03083(12) 0.31664(11) 0.82456(9) 0.0434 1.0000 Uani . . .
Cl3 Cl 0.26816(14) 0.31915(12) 0.85527(9) 0.0503 1.0000 Uani . . .
Cl4 Cl 0.38905(14) 0.58385(13) 0.79221(10) 0.0568 1.0000 Uani . . .
Na1 Na -0.07643(19) 0.50768(18) 0.87720(13) 0.0429 1.0000 Uani . . .
S1 S 0.26712(11) 0.56104(11) 0.96967(8) 0.0348 1.0000 Uani . . .
O1 O 0.1599(3) 0.5688(3) 1.0004(2) 0.0426 1.0000 Uani . . .
O101 O -0.2960(5) 0.4220(4) 0.7386(3) 0.0715(12) 1.0000 Uiso D . .
O102 O -0.3605(7) 0.3947(6) 0.5771(5) 0.120(2) 1.0000 Uiso . . .
O201 O 0.0799(5) 0.3106(4) 1.1012(3) 0.0709(12) 1.0000 Uiso . . .
O202 O -0.0649(7) 0.1053(5) 1.0422(8) 0.0525(14) 0.484(11) Uiso D P 1
O402 O -0.0770(6) 0.1157(6) 1.0061(6) 0.0525(14) 0.516(11) Uiso D P 2
N1 N 0.0954(4) 0.3590(4) 0.6599(3) 0.0394 1.0000 Uani . . .
C1 C 0.4008(6) 0.7124(5) 0.9916(4) 0.0524 1.0000 Uani . . .
C2 C 0.3613(5) 0.5108(5) 1.0622(4) 0.0493 1.0000 Uani . . .
C3 C 0.1126(6) 0.4189(5) 0.5893(4) 0.0489 1.0000 Uani . . .
C4 C 0.0656(6) 0.3605(5) 0.4915(4) 0.0501 1.0000 Uani . . .
C5 C -0.0018(5) 0.2357(4) 0.4637(3) 0.0422 1.0000 Uani . . .
C6 C -0.0226(6) 0.1735(5) 0.5366(4) 0.0483 1.0000 Uani . . .
C7 C 0.0268(5) 0.2379(4) 0.6321(3) 0.0427 1.0000 Uani . . .
C8 C -0.0491(6) 0.1667(5) 0.3580(3) 0.0483 1.0000 Uani . . .
C9 C 0.0509(6) 0.1230(5) 0.3500(4) 0.0502 1.0000 Uani . . .
C10 C 0.1777(6) 0.1515(6) 0.4286(5) 0.0714 1.0000 Uani . . .
C11 C 0.2675(8) 0.1119(8) 0.4161(6) 0.0950 1.0000 Uani . . .
C12 C 0.2325(9) 0.0413(8) 0.3271(7) 0.0906 1.0000 Uani . . .
C13 C 0.1089(10) 0.0114(7) 0.2509(6) 0.0814 1.0000 Uani . . .
C14 C 0.0197(8) 0.0513(6) 0.2615(4) 0.0655 1.0000 Uani . . .
C15 C -0.2057(6) 0.0686(5) 0.3179(3) 0.0497 1.0000 Uani . . .
C16 C -0.2500(7) -0.0531(6) 0.3174(4) 0.0628 1.0000 Uani . . .
C17 C -0.3908(8) -0.1349(7) 0.2866(5) 0.0840 1.0000 Uani . . .
C18 C -0.4926(9) -0.1000(10) 0.2545(5) 0.0973 1.0000 Uani . . .
C19 C -0.4500(9) 0.0211(10) 0.2550(5) 0.0915 1.0000 Uani . . .
C20 C -0.3088(8) 0.1037(7) 0.2848(4) 0.0724 1.0000 Uani . . .
C101 C -0.3268(14) 0.2657(12) 0.4831(10) 0.180(5) 1.0000 Uiso . . .
C102 C -0.2980(9) 0.3133(8) 0.5867(6) 0.096(2) 1.0000 Uiso . . .
C103 C -0.3495(9) 0.4428(7) 0.6604(5) 0.107(3) 1.0000 Uiso D . .
C104 C -0.3793(18) 0.5578(13) 0.6533(8) 0.092(3) 0.547(14) Uiso D P 1
C201 C -0.2983(11) 0.0267(13) 1.0288(12) 0.0750(16) 0.484(11) Uiso D P 1
C202 C -0.1782(8) 0.1537(10) 1.0053(12) 0.0750(16) 0.484(11) Uiso D P 1
C203 C 0.0492(5) 0.2131(4) 1.0633(4) 0.0590(14) 1.0000 Uiso D . .
C204 C 0.1736(9) 0.1824(7) 1.0740(12) 0.0750(16) 0.484(11) Uiso D P 1
C304 C -0.4701(19) 0.484(2) 0.6393(9) 0.092(3) 0.453(14) Uiso D P 2
C401 C -0.3101(10) 0.0090(11) 0.9913(11) 0.0750(16) 0.516(11) Uiso D P 2
C402 C -0.1677(8) 0.1495(10) 1.0551(10) 0.0750(16) 0.516(11) Uiso D P 2
C404 C 0.1624(8) 0.1832(8) 1.0475(10) 0.0750(16) 0.516(11) Uiso D P 2
H11 H 0.3636 0.7511 0.9456 0.063(7) 1.0000 Uiso R . .
H12 H 0.4311 0.7551 1.0575 0.063(7) 1.0000 Uiso R . .
H13 H 0.4793 0.7125 0.9831 0.063(7) 1.0000 Uiso R . .
H21 H 0.3004 0.4284 1.0590 0.057(7) 1.0000 Uiso R . .
H22 H 0.3929 0.5598 1.1259 0.057(7) 1.0000 Uiso R . .
H23 H 0.4411 0.5172 1.0516 0.057(7) 1.0000 Uiso R . .
H31 H 0.1589 0.5037 0.6078 0.049(5) 1.0000 Uiso R . .
H41 H 0.0800 0.4060 0.4442 0.050(5) 1.0000 Uiso R . .
H61 H -0.0710 0.0882 0.5205 0.048(5) 1.0000 Uiso R . .
H71 H 0.0139 0.1957 0.6809 0.042(5) 1.0000 Uiso R . .
H81 H -0.0432 0.2264 0.3171 0.049(5) 1.0000 Uiso R . .
H101 H 0.2025 0.1994 0.4892 0.075(5) 1.0000 Uiso R . .
H111 H 0.3522 0.1322 0.4699 0.103(5) 1.0000 Uiso R . .
H121 H 0.2931 0.0150 0.3197 0.102(5) 1.0000 Uiso R . .
H131 H 0.0847 -0.0360 0.1899 0.085(5) 1.0000 Uiso R . .
H141 H -0.0650 0.0298 0.2078 0.071(5) 1.0000 Uiso R . .
H161 H -0.1816 -0.0779 0.3387 0.071(5) 1.0000 Uiso R . .
H171 H -0.4186 -0.2158 0.2871 0.094(5) 1.0000 Uiso R . .
H181 H -0.5877 -0.1560 0.2350 0.105(5) 1.0000 Uiso R . .
H191 H -0.5178 0.0459 0.2335 0.103(5) 1.0000 Uiso R . .
H201 H -0.2807 0.1847 0.2829 0.076(5) 1.0000 Uiso R . .
H4011 H -0.3886 0.0006 1.0048 0.24(2) 0.516(11) Uiso R P 2
H4012 H -0.2878 -0.0523 1.0117 0.24(2) 0.516(11) Uiso R P 2
H4013 H -0.3337 0.0008 0.9220 0.24(2) 0.516(11) Uiso R P 2
H2011 H -0.3851 0.0281 1.0127 0.24(2) 0.484(11) Uiso R P 1
H2012 H -0.2600 0.0272 1.0971 0.24(2) 0.484(11) Uiso R P 1
H2013 H -0.3156 -0.0448 0.9891 0.24(2) 0.484(11) Uiso R P 1
H2021 H -0.1508 0.2290 1.0454 0.24(2) 0.484(11) Uiso R P 1
H2022 H -0.2064 0.1570 0.9374 0.24(2) 0.484(11) Uiso R P 1
H4021 H -0.1338 0.1627 1.1254 0.24(2) 0.516(11) Uiso R P 2
H4022 H -0.1797 0.2158 1.0358 0.24(2) 0.516(11) Uiso R P 2
H4041 H 0.1171 0.0996 1.0155 0.24(2) 0.516(11) Uiso R P 2
H4042 H 0.2360 0.2001 1.1103 0.24(2) 0.516(11) Uiso R P 2
H4043 H 0.2019 0.2317 1.0075 0.24(2) 0.516(11) Uiso R P 2
H2041 H 0.1348 0.1007 1.0397 0.24(2) 0.484(11) Uiso R P 1
H2042 H 0.2251 0.1928 1.1427 0.24(2) 0.484(11) Uiso R P 1
H2043 H 0.2358 0.2359 1.0478 0.24(2) 0.484(11) Uiso R P 1
H1011 H -0.2895 0.2118 0.4831 0.28(3) 1.0000 Uiso R . .
H1012 H -0.4260 0.2235 0.4426 0.28(3) 1.0000 Uiso R . .
H1013 H -0.2805 0.3319 0.4574 0.28(3) 1.0000 Uiso R . .
H1021 H -0.3446 0.2483 0.6132 0.20(3) 1.0000 Uiso R . .
H1022 H -0.1991 0.3567 0.6281 0.20(3) 1.0000 Uiso R . .
H3041 H -0.4976 0.4961 0.5740 0.19(3) 0.453(14) Uiso R P 2
H3042 H -0.4313 0.5575 0.6864 0.19(3) 0.453(14) Uiso R P 2
H3043 H -0.5509 0.4227 0.6460 0.19(3) 0.453(14) Uiso R P 2
H1041 H -0.4211 0.5586 0.5857 0.19(3) 0.547(14) Uiso R P 1
H1042 H -0.4427 0.5490 0.6840 0.19(3) 0.547(14) Uiso R P 1
H1043 H -0.2927 0.6319 0.6871 0.19(3) 0.547(14) Uiso R P 1

loop_
_atom_site_aniso_label
_atom_site_aniso_U_11
_atom_site_aniso_U_22
_atom_site_aniso_U_33
_atom_site_aniso_U_23
_atom_site_aniso_U_13
_atom_site_aniso_U_12
Ru1 0.03346(18) 0.0335(2) 0.03230(17) 0.00600(13) 0.01415(13) 0.01686(15)
Cl1 0.0575(7) 0.0435(7) 0.0439(6) 0.0153(5) 0.0215(5) 0.0307(6)
Cl2 0.0411(6) 0.0378(6) 0.0514(7) 0.0082(5) 0.0232(5) 0.0163(5)
Cl3 0.0519(7) 0.0532(8) 0.0512(7) 0.0083(6) 0.0148(6) 0.0351(6)
Cl4 0.0467(7) 0.0590(9) 0.0587(8) 0.0072(6) 0.0316(6) 0.0145(6)
Na1 0.0399(10) 0.0494(12) 0.0423(10) 0.0081(8) 0.0162(8) 0.0248(9)
S1 0.0313(5) 0.0380(6) 0.0328(5) 0.0036(4) 0.0121(4) 0.0163(5)
O1 0.0425(17) 0.057(2) 0.0353(16) 0.0066(15) 0.0175(14) 0.0297(17)
N1 0.047(2) 0.038(2) 0.036(2) 0.0090(16) 0.0190(17) 0.0225(19)
C1 0.052(3) 0.041(3) 0.053(3) 0.001(2) 0.024(2) 0.013(2)
C2 0.043(3) 0.064(4) 0.042(3) 0.012(2) 0.014(2) 0.030(3)
C3 0.067(3) 0.034(3) 0.043(3) 0.009(2) 0.024(2) 0.022(3)
C4 0.069(4) 0.042(3) 0.038(2) 0.015(2) 0.023(2) 0.024(3)
C5 0.054(3) 0.040(3) 0.036(2) 0.009(2) 0.018(2) 0.026(2)
C6 0.062(3) 0.038(3) 0.040(3) 0.009(2) 0.019(2) 0.023(3)
C7 0.049(3) 0.038(3) 0.041(2) 0.013(2) 0.019(2) 0.020(2)
C8 0.065(3) 0.044(3) 0.033(2) 0.010(2) 0.017(2) 0.027(3)
C9 0.065(3) 0.044(3) 0.048(3) 0.015(2) 0.031(3) 0.025(3)
C10 0.053(4) 0.077(5) 0.069(4) -0.005(3) 0.026(3) 0.021(3)
C11 0.065(5) 0.110(7) 0.108(6) 0.006(5) 0.035(4) 0.044(5)
C12 0.084(5) 0.091(6) 0.118(7) 0.022(5) 0.067(5) 0.042(5)
C13 0.120(7) 0.074(5) 0.083(5) 0.022(4) 0.071(5) 0.053(5)
C14 0.098(5) 0.060(4) 0.046(3) 0.012(3) 0.033(3) 0.043(4)
C15 0.069(3) 0.052(3) 0.027(2) 0.003(2) 0.014(2) 0.033(3)
C16 0.061(4) 0.055(4) 0.051(3) 0.002(3) 0.010(3) 0.021(3)
C17 0.082(5) 0.066(5) 0.060(4) -0.003(3) 0.018(4) 0.011(4)
C18 0.063(5) 0.122(8) 0.059(4) -0.004(5) 0.016(4) 0.016(5)
C19 0.072(5) 0.136(8) 0.062(4) 0.010(5) 0.020(4) 0.054(5)
C20 0.078(5) 0.086(5) 0.057(4) 0.011(3) 0.022(3) 0.048(4)

loop_
_atom_type_symbol
_atom_type_scat_dispersion_real
_atom_type_scat_dispersion_imag
_atom_type_scat_Cromer_Mann_a1
_atom_type_scat_Cromer_Mann_b1
_atom_type_scat_Cromer_Mann_a2
_atom_type_scat_Cromer_Mann_b2
_atom_type_scat_Cromer_Mann_a3
_atom_type_scat_Cromer_Mann_b3
_atom_type_scat_Cromer_Mann_a4
_atom_type_scat_Cromer_Mann_b4
_atom_type_scat_Cromer_Mann_c
_atom_type_scat_source
C 0.0033 0.0016 2.3100 20.8439 1.0200 10.2075 1.5886 0.5687 0.8650 51.6512 0.2156 'International Tables Vol C 4.2.6.8 and 6.1.1.4'
H 0.0000 0.0000 0.4930 10.5109 0.3229 26.1257 0.1402 3.1424 0.0408 57.7998 0.0030 'International Tables Vol C 4.2.6.8 and 6.1.1.4'
N 0.0061 0.0033 12.2126 0.0057 3.1322 9.8933 2.0125 28.9975 1.1663 0.5826 -11.5290 'International Tables Vol C 4.2.6.8 and 6.1.1.4'
O 0.0106 0.0060 3.0485 13.2771 2.2868 5.7011 1.5463 0.3239 0.8670 32.9089 0.2508 'International Tables Vol C 4.2.6.8 and 6.1.1.4'
S 0.1246 0.1234 6.9053 1.4679 5.2034 22.2151 1.4379 0.2536 1.5863 56.1720 0.8669 'International Tables Vol C 4.2.6.8 and 6.1.1.4'
Cl 0.1484 0.1585 11.4604 0.0104 7.1964 1.1662 6.2556 18.5194 1.6455 47.7784 -9.5574 'International Tables Vol C 4.2.6.8 and 6.1.1.4'
Ru -1.2594 0.8363 19.2674 0.8085 12.9182 8.4347 4.8634 24.7997 1.5676 94.2928 5.3787 'International Tables Vol C 4.2.6.8 and 6.1.1.4'
Na 0.0362 0.0249 4.7626 3.2850 3.1736 8.8422 1.2674 0.3136 1.1128 129.4240 0.6760 'International Tables Vol C 4.2.6.8 and 6.1.1.4'

loop_
_geom_angle_atom_site_label_1
_geom_angle_site_symmetry_1
_geom_angle_atom_site_label_2
_geom_angle_atom_site_label_3
_geom_angle_site_symmetry_3
_geom_angle
_geom_angle_publ_flag
Cl1 . Ru1 Cl2 . 89.82(5) yes
Cl1 . Ru1 Cl3 . 177.60(5) yes
Cl2 . Ru1 Cl3 . 88.57(5) yes
Cl1 . Ru1 Cl4 . 90.96(5) yes
Cl2 . Ru1 Cl4 . 178.63(5) yes
Cl3 . Ru1 Cl4 . 90.62(5) yes
Cl1 . Ru1 S1 . 86.88(4) yes
Cl2 . Ru1 S1 . 89.43(4) yes
Cl3 . Ru1 S1 . 94.88(4) yes
Cl4 . Ru1 S1 . 91.74(4) yes
Cl1 . Ru1 N1 . 90.05(11) yes
Cl2 . Ru1 N1 . 90.26(11) yes
Cl3 . Ru1 N1 . 88.18(11) yes
Cl4 . Ru1 N1 . 88.61(11) yes
S1 . Ru1 N1 . 176.91(11) yes
Ru1 . Cl1 Na1 . 90.69(5) yes
Ru1 . Cl2 Na1 . 91.68(5) yes
O201 2_567 Na1 O1 2_567 97.62(15) yes
O201 2_567 Na1 Cl2 . 165.55(14) yes
O1 2_567 Na1 Cl2 . 96.40(10) yes
O201 2_567 Na1 Cl1 . 93.08(13) yes
O1 2_567 Na1 Cl1 . 163.81(11) yes
Cl2 . Na1 Cl1 . 72.48(5) yes
O201 2_567 Na1 O1 . 100.23(15) yes
O1 2_567 Na1 O1 . 86.37(13) yes
Cl2 . Na1 O1 . 77.14(9) yes
Cl1 . Na1 O1 . 79.77(9) yes
O201 2_567 Na1 O101 . 89.82(16) yes
O1 2_567 Na1 O101 . 99.06(15) yes
Cl2 . Na1 O101 . 91.45(12) yes
Cl1 . Na1 O101 . 93.07(12) yes
O1 . Na1 O101 . 167.90(15) yes
Ru1 . S1 O1 . 115.51(13) yes
Ru1 . S1 C1 . 112.09(18) yes
O1 . S1 C1 . 106.1(2) yes
Ru1 . S1 C2 . 114.76(18) yes
O1 . S1 C2 . 106.7(2) yes
C1 . S1 C2 . 100.3(3) yes
Na1 2_567 O1 Na1 . 93.63(13) yes
Na1 2_567 O1 S1 . 131.3(2) yes
Na1 . O1 S1 . 120.30(17) yes
Na1 . O101 C103 . 139.3(5) yes
C102 . O102 C103 . 113.0(7) yes
Na1 2_567 O201 C203 . 159.4(4) yes
C202 . O202 C203 . 95.319(10) yes
C203 . O402 C402 . 95.319(10) yes
Ru1 . N1 C3 . 121.1(3) yes
Ru1 . N1 C7 . 121.8(3) yes
C3 . N1 C7 . 117.0(4) yes
S1 . C1 H11 . 109.3 no
S1 . C1 H12 . 109.7 no
H11 . C1 H12 . 109.5 no
S1 . C1 H13 . 109.5 no
H11 . C1 H13 . 109.5 no
H12 . C1 H13 . 109.5 no
S1 . C2 H21 . 109.4 no
S1 . C2 H22 . 109.4 no
H21 . C2 H22 . 109.5 no
S1 . C2 H23 . 109.6 no
H21 . C2 H23 . 109.5 no
H22 . C2 H23 . 109.5 no
N1 . C3 C4 . 122.8(5) yes
N1 . C3 H31 . 117.7 no
C4 . C3 H31 . 119.5 no
C3 . C4 C5 . 119.9(5) yes
C3 . C4 H41 . 120.1 no
C5 . C4 H41 . 120.0 no
C4 . C5 C6 . 117.2(4) yes
C4 . C5 C8 . 122.2(4) yes
C6 . C5 C8 . 120.7(4) yes
C5 . C6 C7 . 119.5(5) yes
C5 . C6 H61 . 120.1 no
C7 . C6 H61 . 120.4 no
C6 . C7 N1 . 123.5(5) yes
C6 . C7 H71 . 119.1 no
N1 . C7 H71 . 117.4 no
C5 . C8 C9 . 112.6(4) yes
C5 . C8 C15 . 109.9(4) yes
C9 . C8 C15 . 115.2(4) yes
C5 . C8 H81 . 105.8 no
C9 . C8 H81 . 106.0 no
C15 . C8 H81 . 106.8 no
C8 . C9 C10 . 123.1(5) yes
C8 . C9 C14 . 120.6(5) yes
C10 . C9 C14 . 116.2(6) yes
C9 . C10 C11 . 120.6(6) yes
C9 . C10 H101 . 118.9 no
C11 . C10 H101 . 120.4 no
C10 . C11 C12 . 121.1(8) yes
C10 . C11 H111 . 119.1 no
C12 . C11 H111 . 119.7 no
C11 . C12 C13 . 118.8(7) yes
C11 . C12 H121 . 120.3 no
C13 . C12 H121 . 120.9 no
C12 . C13 C14 . 120.9(7) yes
C12 . C13 H131 . 119.3 no
C14 . C13 H131 . 119.8 no
C9 . C14 C13 . 122.3(7) yes
C9 . C14 H141 . 118.2 no
C13 . C14 H141 . 119.5 no
C8 . C15 C16 . 123.3(5) yes
C8 . C15 C20 . 118.5(6) yes
C16 . C15 C20 . 118.1(6) yes
C15 . C16 C17 . 120.6(7) yes
C15 . C16 H161 . 118.8 no
C17 . C16 H161 . 120.7 no
C16 . C17 C18 . 121.3(8) yes
C16 . C17 H171 . 119.5 no
C18 . C17 H171 . 119.3 no
C17 . C18 C19 . 118.8(8) yes
C17 . C18 H181 . 120.5 no
C19 . C18 H181 . 120.7 no
C18 . C19 C20 . 120.3(8) yes
C18 . C19 H191 . 119.6 no
C20 . C19 H191 . 120.0 no
C15 . C20 C19 . 120.9(8) yes
C15 . C20 H201 . 119.0 no
C19 . C20 H201 . 120.1 no
C102 . C101 H1011 . 108.6 no
C102 . C101 H1012 . 111.1 no
H1011 . C101 H1012 . 109.5 no
C102 . C101 H1013 . 108.7 no
H1011 . C101 H1013 . 109.5 no
H1012 . C101 H1013 . 109.5 no
O102 . C102 C101 . 103.6(8) yes
O102 . C102 H1021 . 110.5 no
C101 . C102 H1021 . 109.8 no
O102 . C102 H1022 . 111.0 no
C101 . C102 H1022 . 112.3 no
H1021 . C102 H1022 . 109.5 no
O102 . C103 O101 . 123.4(7) yes
O102 . C103 C104 . 111.9(7) yes
O101 . C103 C104 . 123.124(10) yes
C103 . C104 H1041 . 110.2 no
C103 . C104 H1042 . 108.1 no
H1041 . C104 H1042 . 109.5 no
C103 . C104 H1043 . 110.0 no
H1041 . C104 H1043 . 109.5 no
H1042 . C104 H1043 . 109.5 no
C202 . C201 H2011 . 109.5 no
C202 . C201 H2012 . 109.6 no
H2011 . C201 H2012 . 109.5 no
C202 . C201 H2013 . 109.3 no
H2011 . C201 H2013 . 109.5 no
H2012 . C201 H2013 . 109.5 no
O202 . C202 C201 . 88.202(10) yes
O202 . C202 H2021 . 114.7 no
C201 . C202 H2021 . 114.3 no
O202 . C202 H2022 . 114.4 no
C201 . C202 H2022 . 114.6 no
H2021 . C202 H2022 . 109.5 no
O202 . C203 O201 . 132.2(5) yes
O202 . C203 C204 . 104.354(10) yes
O201 . C203 C204 . 118.6(5) yes
C203 . C204 H2041 . 110.3 no
C203 . C204 H2042 . 107.8 no
H2041 . C204 H2042 . 109.5 no
C203 . C204 H2043 . 110.3 no
H2041 . C204 H2043 . 109.5 no
H2042 . C204 H2043 . 109.5 no
C103 . C304 H3041 . 110.0 no
C103 . C304 H3042 . 108.5 no
H3041 . C304 H3042 . 109.5 no
C103 . C304 H3043 . 109.9 no
H3041 . C304 H3043 . 109.5 no
H3042 . C304 H3043 . 109.5 no
C402 . C401 H4011 . 108.8 no
C402 . C401 H4012 . 110.0 no
H4011 . C401 H4012 . 109.5 no
C402 . C401 H4013 . 109.6 no
H4011 . C401 H4013 . 109.5 no
H4012 . C401 H4013 . 109.5 no
O402 . C402 C401 . 88.202(10) yes
O402 . C402 H4021 . 115.2 no
C401 . C402 H4021 . 114.5 no
O402 . C402 H4022 . 113.3 no
C401 . C402 H4022 . 115.0 no
H4021 . C402 H4022 . 109.5 no
C203 . C404 H4041 . 109.3 no
C203 . C404 H4042 . 109.4 no
H4041 . C404 H4042 . 109.5 no
C203 . C404 H4043 . 109.8 no
H4041 . C404 H4043 . 109.5 no
H4042 . C404 H4043 . 109.5 no

loop_
_geom_bond_atom_site_label_1
_geom_bond_atom_site_label_2
_geom_bond_site_symmetry_2
_geom_bond_distance
_geom_bond_publ_flag
Ru1 Cl1 . 2.3692(12) yes
Ru1 Cl2 . 2.3679(12) yes
Ru1 Cl3 . 2.3406(13) yes
Ru1 Cl4 . 2.3408(13) yes
Ru1 S1 . 2.2969(11) yes
Ru1 N1 . 2.110(4) yes
Cl1 Na1 . 2.848(2) yes
Cl2 Na1 . 2.809(2) yes
Na1 O201 2_567 2.320(5) yes
Na1 O1 2_567 2.376(4) yes
Na1 O1 . 2.427(4) yes
Na1 O101 . 2.353(5) yes
S1 O1 . 1.486(3) yes
S1 C1 . 1.765(5) yes
S1 C2 . 1.768(5) yes
O101 C103 . 1.212(8) yes
O102 C102 . 1.480(9) yes
O102 C103 . 1.280(8) yes
O201 C203 . 1.167(5) yes
O202 C202 . 1.616(8) yes
O202 C203 . 1.329(7) yes
O402 C203 . 1.343(6) yes
O402 C402 . 1.630(8) yes
N1 C3 . 1.336(6) yes
N1 C7 . 1.333(6) yes
C1 H11 . 0.950 no
C1 H12 . 0.950 no
C1 H13 . 0.950 no
C2 H21 . 0.950 no
C2 H22 . 0.950 no
C2 H23 . 0.950 no
C3 C4 . 1.385(7) yes
C3 H31 . 0.933 no
C4 C5 . 1.374(7) yes
C4 H41 . 0.939 no
C5 C6 . 1.387(7) yes
C5 C8 . 1.530(6) yes
C6 C7 . 1.375(6) yes
C6 H61 . 0.938 no
C7 H71 . 0.931 no
C8 C9 . 1.509(7) yes
C8 C15 . 1.530(7) yes
C8 H81 . 0.984 no
C9 C10 . 1.390(8) yes
C9 C14 . 1.385(7) yes
C10 C11 . 1.387(9) yes
C10 H101 . 0.927 no
C11 C12 . 1.369(10) yes
C11 H111 . 0.934 no
C12 C13 . 1.346(10) yes
C12 H121 . 0.925 no
C13 C14 . 1.371(9) yes
C13 H131 . 0.932 no
C14 H141 . 0.929 no
C15 C16 . 1.389(8) yes
C15 C20 . 1.389(8) yes
C16 C17 . 1.363(9) yes
C16 H161 . 0.934 no
C17 C18 . 1.372(11) yes
C17 H171 . 0.928 no
C18 C19 . 1.384(12) yes
C18 H181 . 0.925 no
C19 C20 . 1.370(10) yes
C19 H191 . 0.928 no
C20 H201 . 0.933 no
C101 C102 . 1.478(13) yes
C101 H1011 . 0.950 no
C101 H1012 . 0.950 no
C101 H1013 . 0.950 no
C102 H1021 . 0.950 no
C102 H1022 . 0.950 no
C103 C104 . 1.633(9) yes
C104 H1041 . 0.950 no
C104 H1042 . 0.950 no
C104 H1043 . 0.950 no
C201 C202 . 1.738(9) yes
C201 H2011 . 0.950 no
C201 H2012 . 0.950 no
C201 H2013 . 0.950 no
C202 H2021 . 0.950 no
C202 H2022 . 0.950 no
C203 C204 . 1.600(9) yes
C204 H2041 . 0.950 no
C204 H2042 . 0.950 no
C204 H2043 . 0.950 no
C304 H3041 . 0.950 no
C304 H3042 . 0.950 no
C304 H3043 . 0.950 no
C401 C402 . 1.707(9) yes
C401 H4011 . 0.950 no
C401 H4012 . 0.950 no
C401 H4013 . 0.950 no
C402 H4021 . 0.950 no
C402 H4022 . 0.950 no
C404 H4041 . 0.950 no
C404 H4042 . 0.950 no
C404 H4043 . 0.950 no
